data_1570613
loop_
_publ_author_name
'Ren, Zhen'
'Sun, Jun-Jun'
'Xu, Long'
'Luo, Peng'
'Ma, Zi-Wei'
'Li, Si'
'Si, Yu-Bing'
'Dong, Xi-Yan'
'Pan, Fangfang'

_publ_section_title
;
 X-ray-triggered through-space charge transfer and photochromism in silver
 nanoclusters.
;
_journal_issue 5
_journal_name_full Nanoscale
_journal_page_first 2662
_journal_page_last 2671
_journal_paper_doi 10.1039/d3nr05409h
_journal_volume 16
_journal_year 2024
_chemical_formula_moiety 'C75 H117 Ag14, Cl, 0.167(H6 O6)'
_chemical_formula_sum 'C75 H118 Ag14 Cl O'
_chemical_formula_weight 2581.32
_chemical_name_systematic 'Ag14 II Ga 100K'
_space_group_crystal_system trigonal
_space_group_IT_number 148
_space_group_name_Hall '-R 3'
_space_group_name_H-M_alt 'R -3 :H'
_atom_sites_solution_hydrogens mixed
_audit_block_doi 10.5517/ccdc.csd.cc2h9ryj
_audit_creation_date 2023-10-24
_audit_creation_method
;
Olex2 1.5
(compiled 2023.08.24 svn.re1ec1418 for OlexSys, GUI svn.r6817)
;
_audit_update_record
;
2023-10-24 deposited with the CCDC.	2023-12-28 downloaded from the CCDC.
;
_cell_angle_alpha 90
_cell_angle_beta 90
_cell_angle_gamma 120
_cell_formula_units_Z 3
_cell_length_a 16.1523(6)
_cell_length_b 16.1523(6)
_cell_length_c 29.3979(16)
_cell_measurement_reflns_used 7836
_cell_measurement_temperature 293(2)
_cell_measurement_theta_max 53.04
_cell_measurement_theta_min 4.76
_cell_volume 6642.3(5)
_computing_cell_refinement 'SAINT V8.40B (?, 2016)'
_computing_data_reduction 'SAINT V8.40B (?, 2016)'
_computing_molecular_graphics 'Olex2 1.5 (Dolomanov et al., 2009)'
_computing_publication_material 'Olex2 1.5 (Dolomanov et al., 2009)'
_computing_structure_refinement 'SHELXL 2018/3 (Sheldrick, 2015)'
_computing_structure_solution 'SHELXT 2014/5 (Sheldrick, 2014)'
_diffrn_ambient_temperature 293(2)
_diffrn_measured_fraction_theta_full 0.990
_diffrn_measured_fraction_theta_max 0.990
_diffrn_measurement_device_type 'Bruker APEX-II CCD'
_diffrn_measurement_method '\f and \w scans'
_diffrn_radiation_type GaK\a
_diffrn_radiation_wavelength 1.34139
_diffrn_reflns_av_R_equivalents 0.0630
_diffrn_reflns_av_unetI/netI 0.0438
_diffrn_reflns_Laue_measured_fraction_full 0.990
_diffrn_reflns_Laue_measured_fraction_max 0.990
_diffrn_reflns_limit_h_max 19
_diffrn_reflns_limit_h_min -18
_diffrn_reflns_limit_k_max 15
_diffrn_reflns_limit_k_min -19
_diffrn_reflns_limit_l_max 34
_diffrn_reflns_limit_l_min -20
_diffrn_reflns_number 12933
_diffrn_reflns_point_group_measured_fraction_full 0.990
_diffrn_reflns_point_group_measured_fraction_max 0.990
_diffrn_reflns_theta_full 53.063
_diffrn_reflns_theta_max 53.063
_diffrn_reflns_theta_min 4.764
_diffrn_source_current 3.57
_diffrn_source_power 0.24972149999999999
_diffrn_source_voltage 69.95
_exptl_absorpt_coefficient_mu 16.891
_exptl_absorpt_correction_T_max 0.7505
_exptl_absorpt_correction_T_min 0.4406
_exptl_absorpt_correction_type multi-scan
_exptl_absorpt_process_details
;
SADABS-2016/2 (Bruker,2016/2) was used for absorption correction.
wR2(int) was 0.1326 before and 0.0892 after correction.
The Ratio of minimum to maximum transmission is 0.5871.
The \l/2 correction factor is Not present.
;
_exptl_crystal_colour colourless
_exptl_crystal_colour_primary colourless
_exptl_crystal_density_diffrn 1.936
_exptl_crystal_description block
_exptl_crystal_F_000 3753
_exptl_crystal_size_max 0.1
_exptl_crystal_size_mid 0.1
_exptl_crystal_size_min 0.1
_refine_diff_density_max 1.216
_refine_diff_density_min -1.358
_refine_diff_density_rms 0.175
_refine_ls_extinction_coef 0.00016(3)
_refine_ls_extinction_expression Fc^*^=kFc[1+0.001xFc^2^\l^3^/sin(2\q)]^-1/4^
_refine_ls_extinction_method 'SHELXL-2018/3 (Sheldrick 2018)'
_refine_ls_goodness_of_fit_ref 1.049
_refine_ls_hydrogen_treatment constr
_refine_ls_matrix_type full
_refine_ls_number_parameters 207
_refine_ls_number_reflns 2598
_refine_ls_number_restraints 403
_refine_ls_restrained_S_all 1.019
_refine_ls_R_factor_all 0.0768
_refine_ls_R_factor_gt 0.0662
_refine_ls_shift/su_max 0.001
_refine_ls_shift/su_mean 0.000
_refine_ls_structure_factor_coef Fsqd
_refine_ls_weighting_details 'w=1/[\s^2^(Fo^2^)+(0.1103P)^2^+90.6416P] where P=(Fo^2^+2Fc^2^)/3'
_refine_ls_weighting_scheme calc
_refine_ls_wR_factor_gt 0.1881
_refine_ls_wR_factor_ref 0.1980
_reflns_Friedel_coverage 0.000
_reflns_number_gt 2208
_reflns_number_total 2598
_reflns_threshold_expression 'I > 2\s(I)'
_cod_data_source_file d3nr05409h2.cif
_cod_data_source_block ag14-ii-xga_100k
_cod_depositor_comments 'Adding full bibliography for 1570610--1570618.cif.'
_cod_original_cell_volume 6642.3(6)
_cod_original_sg_symbol_H-M 'R -3'
_cod_database_code 1570613
_shelx_shelxl_version_number 2018/3
_shelx_space_group_comment
;
The symmetry employed for this shelxl refinement is uniquely defined
by the following loop, which should always be used as a source of
symmetry information in preference to the above space-group names.
They are only intended as comments.
;
_shelx_estimated_absorpt_t_max 0.283
_shelx_estimated_absorpt_t_min 0.283
_olex2_refinement_description
;
1. Fixed Uiso
 At 1.5 times of:
  All C(H,H,H) groups, All O(H) groups
2. Restrained distances
 C5B-C3B = C3B-C4B = C3B-C6B = C3-C4 = C3-C5
 1.54 with sigma of 0.02
 C6-C3
 1.54 with sigma of 0.02
 C12-C9 = C11-C9 = C10-C9
 1.54 with sigma of 0.02
 C3B-C2 = C3-C2
 1.5 with sigma of 0.02
 C9-C11B = C9-C12B = C9-C10B
 1.54 with sigma of 0.02
 C4-C5 \\sim C5-C6 \\sim C6-C4 \\sim C10-C11 \\sim C11-C12 \\sim C12-C10
 with sigma of 0.02
 C4B-C5B \\sim C5B-C6B \\sim C6B-C4B \\sim C10B-C11B \\sim C11B-C12B \\sim
C12B-C10B
 with sigma of 0.02
 C2-C3 \\sim C2-C3B
 with sigma of 0.01
3. Rigid bond restraints
 C3, C6
 with sigma for 1-2 distances of 0.01 and sigma for 1-3 distances of 0.01
 C1, C2
 with sigma for 1-2 distances of 0.01 and sigma for 1-3 distances of 0.01
4. Uiso/Uaniso restraints and constraints
C4B \\sim C6: within 2A with sigma of 0.001 and sigma for terminal atoms of
0.002 within 2A
C6B \\sim C4 \\sim C5B \\sim C4B \\sim C5 \\sim C6 \\sim C3 \\sim C3B: within
2A with sigma of 0.04 and sigma for terminal atoms of 0.08 within 2A
Uanis(C12) \\sim Ueq, Uanis(C10) \\sim Ueq, Uanis(C9) \\sim Ueq, Uanis(C11)
\\sim Ueq, Uanis(C12B) \\sim Ueq, Uanis(C11B) \\sim Ueq, Uanis(C10B) \\sim Ueq,
Uanis(C6) \\sim Ueq, Uanis(C4B) \\sim Ueq, Uanis(C5) \\sim Ueq, Uanis(C6B)
\\sim Ueq, Uanis(C4) \\sim Ueq, Uanis(C3B) \\sim Ueq, Uanis(C5B) \\sim Ueq,
Uanis(C3) \\sim Ueq: with sigma of 0.02 and sigma for terminal atoms of 0.04
Uanis(C2) \\sim Ueq: with sigma of 0.01 and sigma for terminal atoms of 0.02
Uanis(C3B) = Uanis(C3)
5. Rigid body (RIGU) restrains
 C9, C8, C7
 with sigma for 1-2 distances of 0.001 and sigma for 1-3 distances of 0.001
 C3B, C4B, C6B, C5B
 with sigma for 1-2 distances of 0.01 and sigma for 1-3 distances of 0.01
 All non-hydrogen atoms
 with sigma for 1-2 distances of 0.004 and sigma for 1-3 distances of 0.004
6. Others
 Sof(Ag3B)=1-FVAR(1)
 Sof(Ag3)=FVAR(1)
 Fixed Sof: C4B(0.5) H4BA(0.5) H4BB(0.5) H4BC(0.5) C3B(0.5) C3(0.5) C5B(0.5)
 H5BA(0.5) H5BB(0.5) H5BC(0.5) C5(0.5) H5A(0.5) H5B(0.5) H5C(0.5) C6B(0.5)
 H6BA(0.5) H6BB(0.5) H6BC(0.5) C4(0.5) H4A(0.5) H4B(0.5) H4C(0.5) C10B(0.5)
 H10A(0.5) H10B(0.5) H10C(0.5) C12B(0.5) H12A(0.5) H12B(0.5) H12C(0.5)
 C11B(0.5) H11A(0.5) H11B(0.5) H11C(0.5) C11(0.5) H11D(0.5) H11E(0.5) H11F(0.5)
 C12(0.5) H12D(0.5) H12E(0.5) H12F(0.5) C10(0.5) H10D(0.5) H10E(0.5) H10F(0.5)
 H1(0.166667)
7.a Riding coordinates:
 C4B(H4BA,H4BB,H4BC), C5(H5A,H5B,H5C), C6B(H6BA,H6BB,H6BC), C4(H4A,H4B,H4C),
 C6(H6A,H6B,H6C), C10(H10D,H10E,H10F), O1(H1)
7.b Idealised Me refined as rotating group:
 C5B(H5BA,H5BB,H5BC), C10B(H10A,H10B,H10C), C12B(H12A,H12B,H12C), C11B(H11A,
 H11B,H11C), C11(H11D,H11E,H11F), C12(H12D,H12E,H12F)
;
_olex2_submission_special_instructions 'No special instructions were received'

loop_
_space_group_symop_operation_xyz
'x, y, z'
'-y, x-y, z'
'-x+y, -x, z'
'x+2/3, y+1/3, z+1/3'
'-y+2/3, x-y+1/3, z+1/3'
'-x+y+2/3, -x+1/3, z+1/3'
'x+1/3, y+2/3, z+2/3'
'-y+1/3, x-y+2/3, z+2/3'
'-x+y+1/3, -x+2/3, z+2/3'
'-x, -y, -z'
'y, -x+y, -z'
'x-y, x, -z'
'-x+2/3, -y+1/3, -z+1/3'
'y+2/3, -x+y+1/3, -z+1/3'
'x-y+2/3, x+1/3, -z+1/3'
'-x+1/3, -y+2/3, -z+2/3'
'y+1/3, -x+y+2/3, -z+2/3'
'x-y+1/3, x+2/3, -z+2/3'

loop_
_atom_site_label
_atom_site_type_symbol
_atom_site_fract_x
_atom_site_fract_y
_atom_site_fract_z
_atom_site_U_iso_or_equiv
_atom_site_adp_type
_atom_site_occupancy
_atom_site_site_symmetry_order
_atom_site_calc_flag
_atom_site_refinement_flags_posn
_atom_site_refinement_flags_adp
_atom_site_refinement_flags_occupancy
_atom_site_disorder_assembly
_atom_site_disorder_group
Ag1 Ag 0.36549(5) 0.51972(6) 0.60301(3) 0.0756(4) Uani 1 1 d . . . . .
Ag3 Ag 0.5256(4) 0.69850(15) 0.63121(8) 0.0701(6) Uani 0.830(18) 1 d . . P A 1
Ag2 Ag 0.333333 0.666667 0.56187(4) 0.0837(5) Uani 1 3 d S T P A .
Cl1 Cl 0.333333 0.666667 0.666667 0.0398(8) Uani 1 6 d S T P . .
C7 C 0.4784(7) 0.5366(6) 0.6430(4) 0.070(2) Uani 1 1 d . . . . .
C1 C 0.2546(9) 0.4969(9) 0.5608(4) 0.090(3) Uani 1 1 d . U . . .
C8 C 0.5374(9) 0.5280(8) 0.6612(5) 0.095(4) Uani 1 1 d . . . . .
C9 C 0.6185(10) 0.5199(10) 0.6789(6) 0.134(5) Uani 1 1 d D U . . .
Ag3B Ag 0.5644(19) 0.7150(11) 0.6205(7) 0.066(4) Uani 0.170(18) 1 d . . P A 2
C2 C 0.1996(13) 0.4767(13) 0.5300(6) 0.132(5) Uani 1 1 d D U . . .
C4B C 0.063(3) 0.384(3) 0.4905(19) 0.236(8) Uani 0.5 1 d D U P B 2
H4BA H 0.013803 0.386355 0.473326 0.354 Uiso 0.5 1 d R U P B 2
H4BB H 0.038873 0.357745 0.520145 0.354 Uiso 0.5 1 d R U P B 2
H4BC H 0.082293 0.343794 0.475046 0.354 Uiso 0.5 1 d R U P B 2
C3B C 0.158(2) 0.479(2) 0.4847(8) 0.182(7) Uani 0.5 1 d D U P B 2
C3 C 0.1171(17) 0.417(2) 0.4990(9) 0.182(7) Uani 0.5 1 d D U P B 1
C5B C 0.134(3) 0.559(3) 0.4753(14) 0.207(13) Uani 0.5 1 d D U P B 2
H5BA H 0.119832 0.579413 0.503526 0.310 Uiso 0.5 1 calc R U P B 2
H5BB H 0.079279 0.535199 0.455585 0.310 Uiso 0.5 1 calc R U P B 2
H5BC H 0.187604 0.612157 0.461061 0.310 Uiso 0.5 1 calc R U P B 2
C5 C 0.111(3) 0.323(3) 0.4849(13) 0.206(12) Uani 0.5 1 d D U P B 1
H5A H 0.142751 0.327457 0.456526 0.309 Uiso 0.5 1 d R U P B 1
H5B H 0.044501 0.276267 0.482136 0.309 Uiso 0.5 1 d R U P B 1
H5C H 0.139121 0.302867 0.508326 0.309 Uiso 0.5 1 d R U P B 1
C6B C 0.210(3) 0.470(4) 0.4421(14) 0.222(15) Uani 0.5 1 d D U P B 2
H6BA H 0.257388 0.532692 0.432515 0.333 Uiso 0.5 1 d R U P B 2
H6BB H 0.166228 0.437773 0.417495 0.333 Uiso 0.5 1 d R U P B 2
H6BC H 0.239968 0.434173 0.450945 0.333 Uiso 0.5 1 d R U P B 2
C4 C 0.139(3) 0.482(3) 0.4571(12) 0.195(13) Uani 0.5 1 d D U P B 1
H4A H 0.203710 0.533019 0.458494 0.292 Uiso 0.5 1 d R U P B 1
H4B H 0.096860 0.508259 0.455064 0.292 Uiso 0.5 1 d R U P B 1
H4C H 0.129890 0.443059 0.430914 0.292 Uiso 0.5 1 d R U P B 1
C6 C 0.0225(18) 0.398(2) 0.5210(9) 0.236(8) Uani 1 1 d D U . B 1
H6A H 0.033218 0.453533 0.537609 0.354 Uiso 1 1 d R U . B 1
H6B H -0.003282 0.343783 0.541099 0.354 Uiso 1 1 d R U . B 1
H6C H -0.021892 0.385873 0.496739 0.354 Uiso 1 1 d R U . B 1
C10B C 0.7062(19) 0.6190(16) 0.6834(13) 0.148(11) Uani 0.5 1 d D U P C 2
H10A H 0.728552 0.645479 0.653719 0.222 Uiso 0.5 1 calc R U P C 2
H10B H 0.755733 0.614429 0.699269 0.222 Uiso 0.5 1 calc R U P C 2
H10C H 0.689627 0.659732 0.700168 0.222 Uiso 0.5 1 calc R U P C 2
C12B C 0.637(2) 0.456(2) 0.6487(11) 0.145(11) Uani 0.5 1 d D U P C 2
H12A H 0.578471 0.408524 0.634946 0.217 Uiso 0.5 1 calc R U P C 2
H12B H 0.663216 0.424119 0.666588 0.217 Uiso 0.5 1 calc R U P C 2
H12C H 0.682075 0.493009 0.625408 0.217 Uiso 0.5 1 calc R U P C 2
C11B C 0.580(3) 0.476(3) 0.7256(10) 0.185(13) Uani 0.5 1 d D U P C 2
H11A H 0.603188 0.526229 0.747991 0.277 Uiso 0.5 1 calc R U P C 2
H11B H 0.602414 0.432667 0.733067 0.277 Uiso 0.5 1 calc R U P C 2
H11C H 0.511862 0.442719 0.725124 0.277 Uiso 0.5 1 calc R U P C 2
C11 C 0.690(3) 0.549(4) 0.6378(11) 0.207(15) Uani 0.5 1 d D U P C 1
H11D H 0.666244 0.497754 0.616091 0.310 Uiso 0.5 1 calc R U P C 1
H11E H 0.751485 0.561363 0.648734 0.310 Uiso 0.5 1 calc R U P C 1
H11F H 0.696928 0.605442 0.623582 0.310 Uiso 0.5 1 calc R U P C 1
C12 C 0.583(3) 0.4148(16) 0.6903(15) 0.189(14) Uani 0.5 1 d D U P C 1
H12D H 0.573503 0.379446 0.662714 0.284 Uiso 0.5 1 calc R U P C 1
H12E H 0.523921 0.388763 0.706712 0.284 Uiso 0.5 1 calc R U P C 1
H12F H 0.629919 0.410469 0.708765 0.284 Uiso 0.5 1 calc R U P C 1
C10 C 0.667(3) 0.585(3) 0.7191(12) 0.180(14) Uani 0.5 1 d D U P C 1
H10D H 0.689898 0.649174 0.709430 0.270 Uiso 0.5 1 d R U P C 1
H10E H 0.719918 0.576754 0.727690 0.270 Uiso 0.5 1 d R U P C 1
H10F H 0.624938 0.570454 0.744680 0.270 Uiso 0.5 1 d R U P C 1
O1 O 0.666667 0.333333 0.833333 0.35(4) Uiso 1 6 d S . P . .
H1 H 0.696090 0.394090 0.833760 0.519 Uiso 0.1667 1 d R U P . .

loop_
_atom_site_aniso_label
_atom_site_aniso_U_11
_atom_site_aniso_U_22
_atom_site_aniso_U_33
_atom_site_aniso_U_23
_atom_site_aniso_U_13
_atom_site_aniso_U_12
Ag1 0.0750(5) 0.0781(5) 0.0891(6) -0.0321(4) -0.0177(4) 0.0498(4)
Ag3 0.0542(15) 0.0535(6) 0.0980(9) 0.0010(5) 0.0208(9) 0.0236(7)
Ag2 0.0985(7) 0.0985(7) 0.0539(7) 0.000 0.000 0.0493(3)
Cl1 0.0377(12) 0.0377(12) 0.044(2) 0.000 0.000 0.0188(6)
C7 0.061(4) 0.057(5) 0.104(7) -0.008(4) 0.002(4) 0.039(4)
C1 0.097(7) 0.086(7) 0.092(7) -0.040(6) -0.015(5) 0.048(6)
C8 0.092(6) 0.065(6) 0.154(9) -0.044(6) -0.043(6) 0.057(5)
C9 0.122(7) 0.142(9) 0.186(10) -0.037(8) -0.049(7) 0.103(7)
Ag3B 0.053(7) 0.053(3) 0.096(6) -0.009(3) 0.003(5) 0.030(4)
C2 0.145(8) 0.145(9) 0.118(7) -0.038(7) -0.038(6) 0.080(7)
C4B 0.172(11) 0.260(14) 0.230(18) -0.030(14) -0.058(10) 0.074(10)
C3B 0.183(10) 0.195(12) 0.149(9) -0.026(9) -0.066(8) 0.081(8)
C3 0.183(10) 0.195(12) 0.149(9) -0.026(9) -0.066(8) 0.081(8)
C5B 0.22(3) 0.25(2) 0.16(2) -0.022(19) -0.10(2) 0.127(19)
C5 0.22(3) 0.200(18) 0.17(2) -0.073(16) -0.12(2) 0.085(19)
C6B 0.24(3) 0.28(3) 0.139(15) -0.03(2) -0.055(17) 0.12(2)
C4 0.20(2) 0.24(2) 0.152(17) -0.013(16) -0.078(14) 0.115(19)
C6 0.172(11) 0.261(14) 0.230(18) -0.030(14) -0.058(10) 0.074(10)
C10B 0.106(14) 0.180(16) 0.17(2) -0.041(17) -0.080(17) 0.079(11)
C12B 0.13(2) 0.134(19) 0.24(2) -0.009(17) -0.014(19) 0.117(18)
C11B 0.18(3) 0.23(3) 0.218(18) 0.03(2) -0.016(18) 0.16(2)
C11 0.13(2) 0.27(3) 0.25(2) -0.01(2) -0.002(18) 0.13(2)
C12 0.23(3) 0.168(15) 0.23(3) -0.002(16) -0.10(2) 0.144(18)
C10 0.16(3) 0.20(3) 0.22(2) -0.06(2) -0.11(2) 0.12(2)

loop_
_atom_type_symbol
_atom_type_description
_atom_type_scat_dispersion_real
_atom_type_scat_dispersion_imag
_atom_type_scat_source
C C 0.0137 0.0067 'International Tables Vol C Tables 4.2.6.8 and 6.1.1.4'
H H 0.0000 0.0000 'International Tables Vol C Tables 4.2.6.8 and 6.1.1.4'
Ag Ag 0.0782 3.3823 'International Tables Vol C Tables 4.2.6.8 and 6.1.1.4'
Cl Cl 0.3281 0.5435 'International Tables Vol C Tables 4.2.6.8 and 6.1.1.4'
O O 0.0412 0.0250 'International Tables Vol C Tables 4.2.6.8 and 6.1.1.4'

loop_
_geom_angle_atom_site_label_1
_geom_angle_atom_site_label_2
_geom_angle_atom_site_label_3
_geom_angle
_geom_angle_site_symmetry_1
_geom_angle_site_symmetry_3
_geom_angle_publ_flag
Ag3 Ag1 Ag3 75.78(9) . 14_456 ?
Ag3 Ag1 Ag3 118.6(2) . 3_565 ?
Ag3 Ag1 Ag3 74.79(11) 14_456 3_565 ?
Ag3 Ag1 Ag2 74.94(5) . . ?
Ag3 Ag1 Ag2 118.51(11) 14_456 . ?
Ag3 Ag1 Ag3B 11.7(5) 3_565 3_565 ?
Ag3 Ag1 Ag3B 9.1(3) 14_456 14_456 ?
Ag3 Ag1 Ag3B 77.52(13) . 14_456 ?
Ag3 Ag1 Ag3B 81.2(3) 3_565 14_456 ?
Ag3 Ag1 Ag3B 80.8(4) 14_456 3_565 ?
Ag3 Ag1 Ag3B 130.3(7) . 3_565 ?
Ag2 Ag1 Ag3 73.98(6) . 3_565 ?
Ag2 Ag1 Ag3B 76.52(11) . . ?
Ag2 Ag1 Ag3B 79.0(2) . 3_565 ?
Ag2 Ag1 Ag3B 127.2(3) . 14_456 ?
C7 Ag1 Ag3 54.0(3) . 14_456 ?
C7 Ag1 Ag3 128.8(3) . 3_565 ?
C7 Ag1 Ag3 54.0(3) . . ?
C7 Ag1 Ag2 129.0(3) . . ?
C7 Ag1 Ag3B 133.6(4) . 3_565 ?
C7 Ag1 Ag3B 53.1(3) . . ?
C7 Ag1 Ag3B 47.8(4) . 14_456 ?
C1 Ag1 Ag3 53.6(4) . 3_565 ?
C1 Ag1 Ag3 128.3(4) . 14_456 ?
C1 Ag1 Ag3 128.3(4) . . ?
C1 Ag1 Ag2 53.5(3) . . ?
C1 Ag1 C7 176.4(4) . . ?
C1 Ag1 Ag3B 48.0(5) . 3_565 ?
C1 Ag1 Ag3B 128.6(4) . . ?
C1 Ag1 Ag3B 134.0(5) . 14_456 ?
Ag3B Ag1 Ag3B 86.0(6) 3_565 14_456 ?
Ag3B Ag1 Ag3B 139.3(10) 3_565 . ?
Ag3B Ag1 Ag3B 83.6(3) . 14_456 ?
Ag1 Ag3 Ag1 103.42(11) 15_556 2_665 ?
Ag1 Ag3 Ag1 105.06(14) . 15_556 ?
Ag1 Ag3 Ag1 105.61(13) . 2_665 ?
C7 Ag3 Ag1 81.7(2) 15_556 2_665 ?
C7 Ag3 Ag1 82.6(3) . 15_556 ?
C7 Ag3 Ag1 150.2(3) . 2_665 ?
C7 Ag3 Ag1 45.4(3) . . ?
C7 Ag3 Ag1 149.1(3) 15_556 . ?
C7 Ag3 Ag1 44.5(3) 15_556 15_556 ?
C7 Ag3 C7 119.29(16) . 15_556 ?
C7 Ag3 C1 122.9(4) . 2_665 ?
C1 Ag3 Ag1 43.9(3) 2_665 2_665 ?
C1 Ag3 Ag1 84.9(3) 2_665 . ?
C1 Ag3 Ag1 147.1(3) 2_665 15_556 ?
C1 Ag3 C7 117.7(4) 2_665 15_556 ?
Ag1 Ag2 Ag1 104.17(3) 3_565 . ?
Ag1 Ag2 Ag1 104.17(3) 2_665 . ?
Ag1 Ag2 Ag1 104.17(3) 3_565 2_665 ?
C1 Ag2 Ag1 83.6(3) 2_665 . ?
C1 Ag2 Ag1 44.0(3) 3_565 3_565 ?
C1 Ag2 Ag1 147.8(3) 3_565 . ?
C1 Ag2 Ag1 147.8(3) 2_665 3_565 ?
C1 Ag2 Ag1 44.0(3) . . ?
C1 Ag2 Ag1 44.0(3) 2_665 2_665 ?
C1 Ag2 Ag1 83.6(3) 3_565 2_665 ?
C1 Ag2 Ag1 147.8(3) . 2_665 ?
C1 Ag2 Ag1 83.6(3) . 3_565 ?
C1 Ag2 C1 119.983(19) 3_565 . ?
C1 Ag2 C1 119.98(2) 3_565 2_665 ?
C1 Ag2 C1 119.983(15) 2_665 . ?
Ag1 C7 Ag3 80.6(3) . . ?
Ag1 C7 Ag3 81.5(3) . 14_456 ?
Ag1 C7 Ag3B 93.6(7) . 14_456 ?
Ag1 C7 Ag3B 87.0(4) . . ?
Ag3 C7 Ag3 97.2(4) . 14_456 ?
Ag3 C7 Ag3B 107.7(6) . 14_456 ?
Ag3 C7 Ag3B 14.8(6) 14_456 14_456 ?
C8 C7 Ag1 165.5(8) . . ?
C8 C7 Ag3 111.8(8) . . ?
C8 C7 Ag3 103.4(10) . 14_456 ?
C8 C7 Ag3B 89.6(12) . 14_456 ?
C8 C7 Ag3B 103.6(9) . . ?
Ag3B C7 Ag3B 119.6(10) 14_456 . ?
Ag1 C1 Ag3 82.5(4) . 3_565 ?
Ag1 C1 Ag2 82.5(4) . . ?
Ag1 C1 Ag3B 90.0(6) . 3_565 ?
Ag2 C1 Ag3 95.8(4) . 3_565 ?
Ag3B C1 Ag3 15.3(7) 3_565 3_565 ?
Ag3B C1 Ag2 110.1(9) 3_565 . ?
C2 C1 Ag1 165.8(13) . . ?
C2 C1 Ag3 109.7(13) . 3_565 ?
C2 C1 Ag2 102.8(13) . . ?
C2 C1 Ag3B 100.3(14) . 3_565 ?
C7 C8 C9 173.1(16) . . ?
C8 C9 C10B 109.7(15) . . ?
C8 C9 C12B 110.2(15) . . ?
C8 C9 C11B 100.8(18) . . ?
C8 C9 C11 105(2) . . ?
C8 C9 C12 108.6(17) . . ?
C8 C9 C10 113.0(17) . . ?
C10B C9 C11B 110.8(14) . . ?
C12B C9 C10B 112.0(13) . . ?
C12B C9 C11B 112.7(13) . . ?
C12 C9 C11 108.0(13) . . ?
C10 C9 C11 110.2(14) . . ?
C10 C9 C12 111.8(14) . . ?
Ag1 Ag3B Ag1 92.0(6) 2_665 15_556 ?
Ag1 Ag3B Ag1 94.5(5) 2_665 . ?
Ag1 Ag3B Ag1 89.4(8) . 15_556 ?
C7 Ag3B Ag1 129.4(10) . 2_665 ?
C7 Ag3B Ag1 38.6(4) 15_556 15_556 ?
C7 Ag3B Ag1 71.8(7) . 15_556 ?
C7 Ag3B Ag1 77.9(4) 15_556 2_665 ?
C7 Ag3B Ag1 125.8(12) 15_556 . ?
C7 Ag3B Ag1 39.9(4) . . ?
C7 Ag3B C7 108.5(9) 15_556 . ?
C1 Ag3B Ag1 42.0(3) 2_665 2_665 ?
C1 Ag3B Ag1 129.9(10) 2_665 15_556 ?
C1 Ag3B Ag1 78.6(5) 2_665 . ?
C1 Ag3B C7 118.8(5) 2_665 15_556 ?
C1 Ag3B C7 117.5(7) 2_665 . ?
C1 C2 C3B 162(2) . . ?
C1 C2 C3 160(2) . . ?
H4BA C4B H4BB 109.5 . . ?
H4BA C4B H4BC 109.5 . . ?
H4BB C4B H4BC 109.4 . . ?
C3B C4B H4BA 109.1 . . ?
C3B C4B H4BB 121.4 . . ?
C3B C4B H4BC 97.0 . . ?
C2 C3B C4B 96(3) . . ?
C2 C3B C5B 119(3) . . ?
C2 C3B C6B 116(3) . . ?
C4B C3B C5B 108.4(16) . . ?
C4B C3B C6B 108.2(16) . . ?
C5B C3B C6B 107.9(15) . . ?
C2 C3 C5 113(2) . . ?
C2 C3 C4 103(2) . . ?
C2 C3 C6 111(2) . . ?
C4 C3 C5 109.8(15) . . ?
C4 C3 C6 109.9(15) . . ?
C6 C3 C5 110.3(15) . . ?
C3B C5B H5BA 109.5 . . ?
C3B C5B H5BB 109.5 . . ?
C3B C5B H5BC 109.5 . . ?
H5BA C5B H5BB 109.5 . . ?
H5BA C5B H5BC 109.5 . . ?
H5BB C5B H5BC 109.5 . . ?
C3 C5 H5A 112.6 . . ?
C3 C5 H5B 106.5 . . ?
C3 C5 H5C 109.3 . . ?
H5A C5 H5B 109.5 . . ?
H5A C5 H5C 109.5 . . ?
H5B C5 H5C 109.4 . . ?
C3B C6B H6BA 109.0 . . ?
C3B C6B H6BB 112.0 . . ?
C3B C6B H6BC 107.5 . . ?
H6BA C6B H6BB 109.4 . . ?
H6BA C6B H6BC 109.5 . . ?
H6BB C6B H6BC 109.5 . . ?
C3 C4 H4A 109.1 . . ?
C3 C4 H4B 112.4 . . ?
C3 C4 H4C 106.9 . . ?
H4A C4 H4B 109.4 . . ?
H4A C4 H4C 109.5 . . ?
H4B C4 H4C 109.5 . . ?
C3 C6 H6A 109.0 . . ?
C3 C6 H6B 112.4 . . ?
C3 C6 H6C 107.1 . . ?
H6A C6 H6B 109.4 . . ?
H6A C6 H6C 109.5 . . ?
H6B C6 H6C 109.4 . . ?
C9 C10B H10A 109.5 . . ?
C9 C10B H10B 109.5 . . ?
C9 C10B H10C 109.5 . . ?
H10A C10B H10B 109.5 . . ?
H10A C10B H10C 109.5 . . ?
H10B C10B H10C 109.5 . . ?
C9 C12B H12A 109.5 . . ?
C9 C12B H12B 109.5 . . ?
C9 C12B H12C 109.5 . . ?
H12A C12B H12B 109.5 . . ?
H12A C12B H12C 109.5 . . ?
H12B C12B H12C 109.5 . . ?
C9 C11B H11A 109.5 . . ?
C9 C11B H11B 109.5 . . ?
C9 C11B H11C 109.5 . . ?
H11A C11B H11B 109.5 . . ?
H11A C11B H11C 109.5 . . ?
H11B C11B H11C 109.5 . . ?
C9 C11 H11D 109.5 . . ?
C9 C11 H11E 109.5 . . ?
C9 C11 H11F 109.5 . . ?
H11D C11 H11E 109.5 . . ?
H11D C11 H11F 109.5 . . ?
H11E C11 H11F 109.5 . . ?
C9 C12 H12D 109.5 . . ?
C9 C12 H12E 109.5 . . ?
C9 C12 H12F 109.5 . . ?
H12D C12 H12E 109.5 . . ?
H12D C12 H12F 109.5 . . ?
H12E C12 H12F 109.5 . . ?
C9 C10 H10D 107.8 . . ?
C9 C10 H10E 107.6 . . ?
C9 C10 H10F 113.0 . . ?
H10D C10 H10E 109.5 . . ?
H10D C10 H10F 109.5 . . ?
H10E C10 H10F 109.4 . . ?
H1 O1 H1 60.0 2_655 18_546 ?
H1 O1 H1 120.0 2_655 3_665 ?
H1 O1 H1 120.0 . 3_665 ?
H1 O1 H1 180.0 3_665 18_546 ?
H1 O1 H1 60.0 . 18_546 ?
H1 O1 H1 60.0 16_656 2_655 ?
H1 O1 H1 60.0 16_656 3_665 ?
H1 O1 H1 60.0 . 17_556 ?
H1 O1 H1 60.0 17_556 3_665 ?
H1 O1 H1 120.0 16_656 17_556 ?
H1 O1 H1 120.0 16_656 18_546 ?
H1 O1 H1 180.0 2_655 17_556 ?
H1 O1 H1 120.0 17_556 18_546 ?
H1 O1 H1 180.0 . 16_656 ?
H1 O1 H1 120.0 . 2_655 ?

loop_
_geom_bond_atom_site_label_1
_geom_bond_atom_site_label_2
_geom_bond_distance
_geom_bond_site_symmetry_2
_geom_bond_publ_flag
Ag1 Ag3 2.872(3) . ?
Ag1 Ag3 2.937(2) 3_565 ?
Ag1 Ag3 2.922(3) 14_456 ?
Ag1 Ag2 2.9324(10) . ?
Ag1 C7 2.071(10) . ?
Ag1 C1 2.056(13) . ?
Ag1 Ag3B 3.31(3) 14_456 ?
Ag1 Ag3B 3.23(2) . ?
Ag1 Ag3B 3.072(8) 3_565 ?
Ag3 C7 2.389(10) 15_556 ?
Ag3 C7 2.355(9) . ?
Ag3 C1 2.383(13) 2_665 ?
Ag2 C1 2.376(12) 3_565 ?
Ag2 C1 2.376(12) 2_665 ?
Ag2 C1 2.376(12) . ?
C7 C8 1.159(14) . ?
C7 Ag3B 2.58(2) . ?
C7 Ag3B 2.460(16) 14_456 ?
C1 Ag3B 2.283(16) 3_565 ?
C1 C2 1.193(18) . ?
C8 C9 1.476(16) . ?
C9 C10B 1.523(17) . ?
C9 C12B 1.508(17) . ?
C9 C11B 1.524(18) . ?
C9 C11 1.575(18) . ?
C9 C12 1.533(17) . ?
C9 C10 1.509(17) . ?
C2 C3B 1.505(14) . ?
C2 C3 1.500(14) . ?
C4B H4BA 0.9601 . ?
C4B H4BB 0.9602 . ?
C4B H4BC 0.9604 . ?
C4B C3B 1.541(19) . ?
C3B C5B 1.550(19) . ?
C3B C6B 1.553(19) . ?
C3 C5 1.545(19) . ?
C3 C4 1.536(19) . ?
C3 C6 1.539(19) . ?
C5B H5BA 0.9600 . ?
C5B H5BB 0.9600 . ?
C5B H5BC 0.9600 . ?
C5 H5A 0.9596 . ?
C5 H5B 0.9598 . ?
C5 H5C 0.9602 . ?
C6B H6BA 0.9600 . ?
C6B H6BB 0.9599 . ?
C6B H6BC 0.9599 . ?
C4 H4A 0.9602 . ?
C4 H4B 0.9605 . ?
C4 H4C 0.9597 . ?
C6 H6A 0.9598 . ?
C6 H6B 0.9599 . ?
C6 H6C 0.9603 . ?
C10B H10A 0.9600 . ?
C10B H10B 0.9600 . ?
C10B H10C 0.9600 . ?
C12B H12A 0.9600 . ?
C12B H12B 0.9600 . ?
C12B H12C 0.9600 . ?
C11B H11A 0.9600 . ?
C11B H11B 0.9600 . ?
C11B H11C 0.9600 . ?
C11 H11D 0.9600 . ?
C11 H11E 0.9600 . ?
C11 H11F 0.9600 . ?
C12 H12D 0.9600 . ?
C12 H12E 0.9600 . ?
C12 H12F 0.9600 . ?
C10 H10D 0.9599 . ?
C10 H10E 0.9605 . ?
C10 H10F 0.9600 . ?
O1 H1 0.8501 17_556 ?
O1 H1 0.8501 2_655 ?
O1 H1 0.8500 18_546 ?
O1 H1 0.8501 3_665 ?
O1 H1 0.8501 . ?
O1 H1 0.8501 16_656 ?

loop_
_geom_torsion_atom_site_label_1
_geom_torsion_atom_site_label_2
_geom_torsion_atom_site_label_3
_geom_torsion_atom_site_label_4
_geom_torsion
_geom_torsion_site_symmetry_1
_geom_torsion_site_symmetry_2
_geom_torsion_site_symmetry_3
_geom_torsion_site_symmetry_4
_geom_torsion_publ_flag
Ag1 C1 C2 C3B -71(9) . . . . ?
Ag1 C1 C2 C3 83(10) . . . . ?
Ag3 C1 C2 C3 -66(6) 3_565 . . . ?
Ag2 C1 C2 C3B 40(7) . . . . ?
Ag2 C1 C2 C3 -167(6) . . . . ?
C1 C2 C3B C4B 173(6) . . . . ?
C1 C2 C3B C5B -72(7) . . . . ?
C1 C2 C3B C6B 59(7) . . . . ?
C1 C2 C3 C5 -46(7) . . . . ?
C1 C2 C3 C4 -164(6) . . . . ?
C1 C2 C3 C6 78(6) . . . . ?
Ag3B C1 C2 C3B 153(7) 3_565 . . . ?
